data_7237928
loop_
_publ_author_name
'Wang, Yanhui'
'Zhang, Zhenzhen'
'Liu, Linxi'
'Yuan, Shou'
'Ma, Jie'
'Liu, Danfeng'
'Xue, Shanfeng'
'Sun, Qikun'
'Yang, Wenjun'

_publ_section_title
;
 Cyanophenylcarbazole isomers exhibiting different UV and visible light
 excitable room temperature phosphorescence
;
_journal_issue 31
_journal_name_full 'Journal of Materials Chemistry C'
_journal_page_first 9671
_journal_paper_doi 10.1039/C9TC03444G
_journal_volume 7
_journal_year 2019
_chemical_formula_sum 'C19 H12 N2'
_chemical_formula_weight 268.31
_chemical_name_systematic 2-(9H-carbazol-9-yl)benzonitrile
_space_group_crystal_system orthorhombic
_space_group_IT_number 45
_space_group_name_Hall 'I 2 -2c'
_space_group_name_H-M_alt 'I b a 2'
_atom_sites_solution_hydrogens geom
_audit_creation_method SHELXL-2016/6
_audit_update_record
;
2019-05-25 deposited with the CCDC.	2019-07-17 downloaded from the CCDC.
;
_cell_angle_alpha 90
_cell_angle_beta 90
_cell_angle_gamma 90
_cell_formula_units_Z 8
_cell_length_a 14.7314(14)
_cell_length_b 24.585(2)
_cell_length_c 8.0451(8)
_cell_measurement_reflns_used 2721
_cell_measurement_temperature 296(2)
_cell_measurement_theta_max 25.74
_cell_measurement_theta_min 2.77
_cell_volume 2913.7(5)
_computing_cell_refinement 'Bruker SMART'
_computing_data_collection 'Bruker SMART'
_computing_data_reduction 'Bruker SAINT'
_computing_molecular_graphics 'Bruker SHELXTL'
_computing_publication_material 'Bruker SHELXTL'
_computing_structure_refinement 'SHELXL-2016/6 (Sheldrick, 2016)'
_computing_structure_solution 'SHELXT 2014/5 (Sheldrick, 2014)'
_diffrn_ambient_temperature 296(2)
_diffrn_measured_fraction_theta_full 0.999
_diffrn_measured_fraction_theta_max 0.993
_diffrn_measurement_device_type 'CCD area detector'
_diffrn_measurement_method 'phi and omega scans'
_diffrn_radiation_type MoK\a
_diffrn_radiation_wavelength 0.71073
_diffrn_reflns_av_R_equivalents 0.0241
_diffrn_reflns_av_unetI/netI 0.0313
_diffrn_reflns_Laue_measured_fraction_full 0.999
_diffrn_reflns_Laue_measured_fraction_max 0.993
_diffrn_reflns_limit_h_max 18
_diffrn_reflns_limit_h_min -19
_diffrn_reflns_limit_k_max 24
_diffrn_reflns_limit_k_min -32
_diffrn_reflns_limit_l_max 10
_diffrn_reflns_limit_l_min -10
_diffrn_reflns_number 8583
_diffrn_reflns_point_group_measured_fraction_full 0.995
_diffrn_reflns_point_group_measured_fraction_max 0.961
_diffrn_reflns_theta_full 25.242
_diffrn_reflns_theta_max 27.571
_diffrn_reflns_theta_min 2.765
_exptl_absorpt_coefficient_mu 0.073
_exptl_absorpt_correction_T_max 0.7456
_exptl_absorpt_correction_T_min 0.6888
_exptl_absorpt_correction_type multi-scan
_exptl_crystal_colour COLORLESS
_exptl_crystal_density_diffrn 1.223
_exptl_crystal_description BLOCK
_exptl_crystal_F_000 1120
_exptl_crystal_size_max 0.220
_exptl_crystal_size_mid 0.180
_exptl_crystal_size_min 0.160
_refine_diff_density_max 0.087
_refine_diff_density_min -0.146
_refine_diff_density_rms 0.028
_refine_ls_abs_structure_details
; 
 Flack x determined using 886 quotients [(I+)-(I-)]/[(I+)+(I-)] 
 (Parsons, Flack and Wagner, Acta Cryst. B69 (2013) 249-259). 
;
_refine_ls_abs_structure_Flack 1.5(10)
_refine_ls_extinction_method none
_refine_ls_goodness_of_fit_ref 0.968
_refine_ls_hydrogen_treatment constr
_refine_ls_matrix_type full
_refine_ls_number_parameters 190
_refine_ls_number_reflns 3248
_refine_ls_number_restraints 1
_refine_ls_restrained_S_all 0.967
_refine_ls_R_factor_all 0.0631
_refine_ls_R_factor_gt 0.0411
_refine_ls_shift/su_max 0.000
_refine_ls_shift/su_mean 0.000
_refine_ls_structure_factor_coef Fsqd
_refine_ls_weighting_details 'w=1/[\s^2^(Fo^2^)+(0.0731P)^2^] where P=(Fo^2^+2Fc^2^)/3'
_refine_ls_weighting_scheme calc
_refine_ls_wR_factor_gt 0.0987
_refine_ls_wR_factor_ref 0.1137
_reflns_Friedel_coverage 0.801
_reflns_Friedel_fraction_full 0.991
_reflns_Friedel_fraction_max 0.924
_reflns_number_gt 2507
_reflns_number_total 3248
_reflns_threshold_expression 'I > 2\s(I)'
_cod_data_source_file c9tc03444g2.cif
_cod_data_source_block 1
_cod_depositor_comments
;
The following automatic conversions were performed:

data item '_exptl_absorpt_correction_type' value 'MULTI-SCAN' was
changed to 'multi-scan' in accordance with the
/home/saulius/struct/COD-crude-data/automatic-downloads/DataCite-retrospective/RSC/depositions/lib/dictionaries/cif_core.dic
dictionary named 'cif_core.dic' version 2.4.2 last updated on
2011-04-26.

Automatic conversion script
Id: cif_fix_values 6909 2019-04-08 15:41:33Z antanas 
;
_cod_database_code 7237928
_shelx_shelxl_version_number 2016/6
_shelx_space_group_comment
; 
The symmetry employed for this shelxl refinement is uniquely defined 
by the following loop, which should always be used as a source of 
symmetry information in preference to the above space-group names. 
They are only intended as comments. 
;
_shelx_estimated_absorpt_t_min 0.984
_shelx_estimated_absorpt_t_max 0.988

loop_
_space_group_symop_operation_xyz
'x, y, z'
'-x, -y, z'
'x+1/2, -y+1/2, z'
'-x+1/2, y+1/2, z'
'x+1/2, y+1/2, z+1/2'
'-x+1/2, -y+1/2, z+1/2'
'x+1, -y+1, z+1/2'
'-x+1, y+1, z+1/2'

loop_
_atom_site_label
_atom_site_type_symbol
_atom_site_fract_x
_atom_site_fract_y
_atom_site_fract_z
_atom_site_U_iso_or_equiv
_atom_site_adp_type
_atom_site_occupancy
_atom_site_site_symmetry_order
_atom_site_calc_flag
_atom_site_refinement_flags_posn
_atom_site_refinement_flags_adp
C1 C 0.5921(2) 0.21050(13) 0.4259(6) 0.0923(12) Uani 1 1 d . .
H1A H 0.565503 0.176623 0.409342 0.111 Uiso 1 1 calc R U
C2 C 0.6516(3) 0.21717(13) 0.5549(6) 0.0866(11) Uani 1 1 d . .
H2A H 0.665286 0.187580 0.622366 0.104 Uiso 1 1 calc R U
C3 C 0.69194(19) 0.26701(11) 0.5874(5) 0.0688(8) Uani 1 1 d . .
H3A H 0.732215 0.271603 0.675279 0.083 Uiso 1 1 calc R U
C4 C 0.66946(15) 0.30949(9) 0.4829(4) 0.0512(6) Uani 1 1 d . .
C5 C 0.61022(16) 0.30309(10) 0.3478(4) 0.0552(7) Uani 1 1 d . .
C6 C 0.57054(18) 0.25249(13) 0.3200(5) 0.0770(9) Uani 1 1 d . .
H6A H 0.530482 0.247216 0.232160 0.092 Uiso 1 1 calc R U
C7 C 0.65643(14) 0.39200(9) 0.3575(3) 0.0428(5) Uani 1 1 d . .
C8 C 0.65993(15) 0.44702(10) 0.3203(3) 0.0467(6) Uani 1 1 d . .
H8A H 0.695776 0.470799 0.381734 0.056 Uiso 1 1 calc R U
C9 C 0.60809(17) 0.46513(12) 0.1884(3) 0.0569(6) Uani 1 1 d . .
H9A H 0.608765 0.501902 0.161354 0.068 Uiso 1 1 calc R U
C10 C 0.55492(17) 0.42977(14) 0.0950(4) 0.0655(8) Uani 1 1 d . .
H10A H 0.521565 0.443064 0.005709 0.079 Uiso 1 1 calc R U
C11 C 0.55121(16) 0.37533(14) 0.1336(3) 0.0622(8) Uani 1 1 d . .
H11A H 0.515397 0.351849 0.071003 0.075 Uiso 1 1 calc R U
C12 C 0.60179(14) 0.35558(11) 0.2678(3) 0.0499(6) Uani 1 1 d . .
C13 C 0.75084(15) 0.38766(9) 0.6152(3) 0.0430(5) Uani 1 1 d . .
C14 C 0.71990(18) 0.38710(11) 0.7781(3) 0.0558(7) Uani 1 1 d . .
H14A H 0.664708 0.370751 0.803626 0.067 Uiso 1 1 calc R U
C15 C 0.7711(2) 0.41080(12) 0.9021(3) 0.0646(8) Uani 1 1 d . .
H15A H 0.750491 0.409762 1.011377 0.077 Uiso 1 1 calc R U
C16 C 0.8520(2) 0.43590(12) 0.8663(4) 0.0672(8) Uani 1 1 d . .
H16A H 0.885430 0.452121 0.950846 0.081 Uiso 1 1 calc R U
C17 C 0.8835(2) 0.43709(12) 0.7058(4) 0.0618(7) Uani 1 1 d . .
H17A H 0.938055 0.454383 0.681613 0.074 Uiso 1 1 calc R U
C18 C 0.83385(16) 0.41243(10) 0.5790(3) 0.0484(6) Uani 1 1 d . .
C19 C 0.86852(18) 0.41204(12) 0.4124(4) 0.0589(7) Uani 1 1 d . .
N1 N 0.69913(12) 0.36364(7) 0.4864(3) 0.0466(5) Uani 1 1 d . .
N2 N 0.89807(18) 0.41238(13) 0.2811(4) 0.0847(9) Uani 1 1 d . .

loop_
_atom_site_aniso_label
_atom_site_aniso_U_11
_atom_site_aniso_U_22
_atom_site_aniso_U_33
_atom_site_aniso_U_23
_atom_site_aniso_U_13
_atom_site_aniso_U_12
C1 0.078(2) 0.0538(18) 0.145(4) -0.023(2) 0.020(2) -0.0113(16)
C2 0.087(2) 0.0489(18) 0.124(3) 0.0038(19) 0.022(2) 0.0042(16)
C3 0.0674(16) 0.0517(17) 0.087(2) 0.0051(16) 0.0063(17) 0.0076(13)
C4 0.0431(12) 0.0446(13) 0.0660(16) -0.0042(13) 0.0080(12) 0.0023(10)
C5 0.0405(12) 0.0542(15) 0.0708(17) -0.0189(13) 0.0070(12) -0.0013(10)
C6 0.0586(15) 0.0617(19) 0.111(3) -0.0330(19) 0.0084(18) -0.0073(14)
C7 0.0348(10) 0.0539(14) 0.0396(12) -0.0053(10) 0.0004(9) 0.0032(9)
C8 0.0431(11) 0.0538(15) 0.0433(14) -0.0007(11) 0.0011(10) 0.0029(10)
C9 0.0492(14) 0.0699(17) 0.0517(15) 0.0058(14) 0.0002(12) 0.0122(12)
C10 0.0494(14) 0.092(2) 0.0552(17) 0.0002(15) -0.0083(13) 0.0182(14)
C11 0.0386(13) 0.094(2) 0.0544(16) -0.0236(15) -0.0078(11) 0.0023(12)
C12 0.0344(11) 0.0645(16) 0.0507(14) -0.0162(12) 0.0007(10) 0.0038(10)
C13 0.0425(11) 0.0447(12) 0.0417(13) 0.0016(10) -0.0044(10) 0.0081(10)
C14 0.0543(14) 0.0662(17) 0.0470(15) 0.0021(13) 0.0033(13) 0.0108(12)
C15 0.0764(19) 0.0775(19) 0.0398(14) -0.0037(13) -0.0059(14) 0.0227(15)
C16 0.081(2) 0.0688(19) 0.0523(16) -0.0071(14) -0.0246(15) 0.0090(15)
C17 0.0615(16) 0.0623(17) 0.0615(18) 0.0028(14) -0.0205(14) -0.0053(13)
C18 0.0471(12) 0.0530(14) 0.0451(14) 0.0005(11) -0.0077(11) 0.0035(10)
C19 0.0449(13) 0.0769(19) 0.0549(17) 0.0034(13) -0.0038(13) -0.0079(11)
N1 0.0453(10) 0.0478(11) 0.0466(10) 0.0002(10) -0.0064(9) -0.0010(8)
N2 0.0641(16) 0.134(3) 0.0561(16) 0.0043(17) 0.0060(13) -0.0160(14)

loop_
_atom_type_symbol
_atom_type_description
_atom_type_scat_dispersion_real
_atom_type_scat_dispersion_imag
_atom_type_scat_source
C C 0.0033 0.0016 'International Tables Vol C Tables 4.2.6.8 and 6.1.1.4'
H H 0.0000 0.0000 'International Tables Vol C Tables 4.2.6.8 and 6.1.1.4'
N N 0.0061 0.0033 'International Tables Vol C Tables 4.2.6.8 and 6.1.1.4'

loop_
_geom_angle_atom_site_label_1
_geom_angle_atom_site_label_2
_geom_angle_atom_site_label_3
_geom_angle
C2 C1 C6 121.8(3)
C2 C1 H1A 119.1
C6 C1 H1A 119.1
C1 C2 C3 121.6(4)
C1 C2 H2A 119.2
C3 C2 H2A 119.2
C4 C3 C2 116.8(3)
C4 C3 H3A 121.6
C2 C3 H3A 121.6
C3 C4 N1 129.2(3)
C3 C4 C5 122.4(2)
N1 C4 C5 108.4(2)
C6 C5 C4 119.0(3)
C6 C5 C12 133.6(3)
C4 C5 C12 107.3(2)
C1 C6 C5 118.3(3)
C1 C6 H6A 120.8
C5 C6 H6A 120.8
C8 C7 N1 129.0(2)
C8 C7 C12 122.2(2)
N1 C7 C12 108.7(2)
C9 C8 C7 117.4(2)
C9 C8 H8A 121.3
C7 C8 H8A 121.3
C8 C9 C10 121.7(3)
C8 C9 H9A 119.2
C10 C9 H9A 119.2
C11 C10 C9 120.6(3)
C11 C10 H10A 119.7
C9 C10 H10A 119.7
C10 C11 C12 119.4(2)
C10 C11 H11A 120.3
C12 C11 H11A 120.3
C11 C12 C7 118.8(2)
C11 C12 C5 134.3(2)
C7 C12 C5 106.9(2)
C14 C13 C18 119.3(2)
C14 C13 N1 120.7(2)
C18 C13 N1 120.0(2)
C15 C14 C13 120.0(2)
C15 C14 H14A 120.0
C13 C14 H14A 120.0
C16 C15 C14 120.8(3)
C16 C15 H15A 119.6
C14 C15 H15A 119.6
C17 C16 C15 120.1(3)
C17 C16 H16A 120.0
C15 C16 H16A 120.0
C16 C17 C18 120.1(3)
C16 C17 H17A 119.9
C18 C17 H17A 119.9
C17 C18 C13 119.8(2)
C17 C18 C19 120.0(2)
C13 C18 C19 120.2(2)
N2 C19 C18 178.3(3)
C7 N1 C4 108.56(19)
C7 N1 C13 125.23(18)
C4 N1 C13 125.4(2)

loop_
_geom_bond_atom_site_label_1
_geom_bond_atom_site_label_2
_geom_bond_distance
C1 C2 1.368(6)
C1 C6 1.376(5)
C1 H1A 0.9300
C2 C3 1.387(4)
C2 H2A 0.9300
C3 C4 1.381(4)
C3 H3A 0.9300
C4 N1 1.401(3)
C4 C5 1.403(4)
C5 C6 1.392(4)
C5 C12 1.448(4)
C6 H6A 0.9300
C7 C8 1.386(3)
C7 N1 1.399(3)
C7 C12 1.404(3)
C8 C9 1.381(4)
C8 H8A 0.9300
C9 C10 1.390(4)
C9 H9A 0.9300
C10 C11 1.375(4)
C10 H10A 0.9300
C11 C12 1.399(4)
C11 H11A 0.9300
C13 C14 1.388(3)
C13 C18 1.397(3)
C13 N1 1.415(3)
C14 C15 1.380(4)
C14 H14A 0.9300
C15 C16 1.372(4)
C15 H15A 0.9300
C16 C17 1.373(4)
C16 H16A 0.9300
C17 C18 1.394(4)
C17 H17A 0.9300
C18 C19 1.435(4)
C19 N2 1.142(4)

loop_
_geom_torsion_atom_site_label_1
_geom_torsion_atom_site_label_2
_geom_torsion_atom_site_label_3
_geom_torsion_atom_site_label_4
_geom_torsion
C6 C1 C2 C3 1.2(5)
C1 C2 C3 C4 -0.2(5)
C2 C3 C4 N1 179.7(3)
C2 C3 C4 C5 -1.3(4)
C3 C4 C5 C6 1.8(4)
N1 C4 C5 C6 -179.0(2)
C3 C4 C5 C12 179.5(2)
N1 C4 C5 C12 -1.3(3)
C2 C1 C6 C5 -0.7(5)
C4 C5 C6 C1 -0.8(4)
C12 C5 C6 C1 -177.8(3)
N1 C7 C8 C9 -177.6(2)
C12 C7 C8 C9 -0.9(3)
C7 C8 C9 C10 -0.6(3)
C8 C9 C10 C11 1.1(4)
C9 C10 C11 C12 -0.2(4)
C10 C11 C12 C7 -1.2(3)
C10 C11 C12 C5 175.9(3)
C8 C7 C12 C11 1.8(3)
N1 C7 C12 C11 179.05(19)
C8 C7 C12 C5 -176.0(2)
N1 C7 C12 C5 1.2(2)
C6 C5 C12 C11 0.0(5)
C4 C5 C12 C11 -177.3(2)
C6 C5 C12 C7 177.3(3)
C4 C5 C12 C7 0.0(3)
C18 C13 C14 C15 -0.1(3)
N1 C13 C14 C15 -179.9(2)
C13 C14 C15 C16 1.1(4)
C14 C15 C16 C17 -0.8(4)
C15 C16 C17 C18 -0.5(4)
C16 C17 C18 C13 1.6(4)
C16 C17 C18 C19 -177.8(3)
C14 C13 C18 C17 -1.3(3)
N1 C13 C18 C17 178.6(2)
C14 C13 C18 C19 178.1(2)
N1 C13 C18 C19 -2.1(3)
C8 C7 N1 C4 175.0(2)
C12 C7 N1 C4 -2.0(2)
C8 C7 N1 C13 5.0(3)
C12 C7 N1 C13 -172.0(2)
C3 C4 N1 C7 -178.8(3)
C5 C4 N1 C7 2.1(2)
C3 C4 N1 C13 -8.9(4)
C5 C4 N1 C13 172.0(2)
C14 C13 N1 C7 112.0(2)
C18 C13 N1 C7 -67.8(3)
C14 C13 N1 C4 -56.3(3)
C18 C13 N1 C4 123.8(2)
